data_4026319
loop_
_publ_author_name
'Lara Mata'
'Gonzalo Jim\'enez-Os\'es'
'Alberto Avenoza'
'Jes\'us H. Busto'
'Jes\'us M. Peregrina'

_publ_section_title
;
 Stereocontrolled Ring-Opening of a Hindered Sulfamidate with
 Nitrogen-Containing Aromatic Heterocycles: Synthesis of Chiral Quaternary
 Imidazole Derivatives
;
_journal_name_full 'Journal of Organic Chemistry'
_journal_page_first 4034
_journal_page_last 4042
_journal_paper_doi 10.1021/jo200479y
_journal_volume 76
_journal_year 2011
_chemical_formula_sum 'C11 H17 N3 O4'
_chemical_formula_weight 255.28
_chemical_name_systematic
;
 ?
;
_space_group_IT_number 4
_symmetry_cell_setting monoclinic
_symmetry_space_group_name_Hall 'P 2yb'
_symmetry_space_group_name_H-M 'P 1 21 1'
_atom_sites_solution_hydrogens geom
_atom_sites_solution_primary direct
_atom_sites_solution_secondary difmap
_audit_creation_method SHELXL-97
_cell_angle_alpha 90.00
_cell_angle_beta 108.530(3)
_cell_angle_gamma 90.00
_cell_formula_units_Z 4
_cell_length_a 9.4290(5)
_cell_length_b 10.4880(5)
_cell_length_c 14.1720(8)
_cell_measurement_temperature 293(2)
_cell_volume 1328.83(12)
_computing_structure_refinement 'SHELXL-97 (Sheldrick, 1997)'
_diffrn_ambient_temperature 293(2)
_diffrn_measured_fraction_theta_full 0.961
_diffrn_measured_fraction_theta_max 0.961
_diffrn_radiation_monochromator graphite
_diffrn_radiation_source 'fine-focus sealed tube'
_diffrn_radiation_type MoK\a
_diffrn_radiation_wavelength 0.71073
_diffrn_reflns_av_R_equivalents 0.0540
_diffrn_reflns_av_sigmaI/netI 0.0722
_diffrn_reflns_limit_h_max 12
_diffrn_reflns_limit_h_min -12
_diffrn_reflns_limit_k_max 13
_diffrn_reflns_limit_k_min -13
_diffrn_reflns_limit_l_max 15
_diffrn_reflns_limit_l_min -18
_diffrn_reflns_number 11423
_diffrn_reflns_theta_full 28.12
_diffrn_reflns_theta_max 28.12
_diffrn_reflns_theta_min 2.30
_exptl_absorpt_coefficient_mu 0.098
_exptl_crystal_density_diffrn 1.276
_exptl_crystal_F_000 544
_refine_diff_density_max 0.199
_refine_diff_density_min -0.179
_refine_diff_density_rms 0.039
_refine_ls_abs_structure_details 'Flack H D (1983), Acta Cryst. A39, 876-881'
_refine_ls_abs_structure_Flack -0.8(11)
_refine_ls_extinction_coef 0.007(7)
_refine_ls_extinction_expression Fc^*^=kFc[1+0.001xFc^2^\l^3^/sin(2\q)]^-1/4^
_refine_ls_extinction_method SHELXL
_refine_ls_goodness_of_fit_ref 0.878
_refine_ls_hydrogen_treatment mixed
_refine_ls_matrix_type full
_refine_ls_number_parameters 334
_refine_ls_number_reflns 5962
_refine_ls_number_restraints 1
_refine_ls_restrained_S_all 0.878
_refine_ls_R_factor_all 0.0802
_refine_ls_R_factor_gt 0.0514
_refine_ls_shift/su_max 0.001
_refine_ls_shift/su_mean 0.000
_refine_ls_structure_factor_coef Fsqd
_refine_ls_weighting_details 'calc w=1/[\s^2^(Fo^2^)+(0.1216P)^2^+0.0000P] where P=(Fo^2^+2Fc^2^)/3'
_refine_ls_weighting_scheme calc
_refine_ls_wR_factor_gt 0.1383
_refine_ls_wR_factor_ref 0.1643
_reflns_number_gt 4449
_reflns_number_total 5962
_reflns_threshold_expression >2sigma(I)
_cod_data_source_file jo200479y_si_001_3.cif
_cod_data_source_block shelxl_3
_cod_database_code 4026319

loop_
_symmetry_equiv_pos_as_xyz
'x, y, z'
'-x, y+1/2, -z'

loop_
_atom_site_label
_atom_site_type_symbol
_atom_site_fract_x
_atom_site_fract_y
_atom_site_fract_z
_atom_site_U_iso_or_equiv
_atom_site_adp_type
_atom_site_occupancy
_atom_site_symmetry_multiplicity
_atom_site_calc_flag
_atom_site_refinement_flags
N1 N -0.6710(2) -0.2833(2) -0.56419(15) 0.0264(5) Uani 1 1 d .
N2 N -0.3247(2) -0.0997(2) 0.06343(15) 0.0281(5) Uani 1 1 d .
O3 O -0.7314(2) -0.1275(2) -0.20884(17) 0.0459(5) Uani 1 1 d .
O4 O -0.9709(2) -0.2589(2) -0.63155(14) 0.0381(5) Uani 1 1 d .
O5 O -0.5661(3) 0.0364(2) -0.17805(17) 0.0473(6) Uani 1 1 d .
N6 N -0.5571(2) -0.1359(2) -0.62600(16) 0.0314(5) Uani 1 1 d .
O7 O -0.4208(2) -0.1704(2) -0.35275(15) 0.0385(5) Uani 1 1 d .
C8 C -0.5962(3) -0.3463(3) -0.62007(19) 0.0299(6) Uani 1 1 d .
H8 H -0.5937 -0.4338 -0.6301 0.036 Uiso 1 1 calc R
N9 N -0.4030(3) 0.0623(2) 0.13445(18) 0.0346(5) Uani 1 1 d .
O10 O -0.2796(2) -0.3483(2) -0.30422(15) 0.0375(5) Uani 1 1 d .
O11 O -0.0214(2) -0.1345(2) 0.12471(15) 0.0456(6) Uani 1 1 d .
C12 C -0.4121(3) -0.2849(3) -0.34200(19) 0.0309(6) Uani 1 1 d .
N13 N -0.5256(2) -0.3691(2) -0.36318(16) 0.0305(5) Uani 1 1 d .
H13 H -0.5059 -0.4494 -0.3583 0.037 Uiso 1 1 calc R
N14 N -0.4928(2) -0.1696(2) -0.13949(16) 0.0336(5) Uani 1 1 d .
H14 H -0.5241 -0.2453 -0.1337 0.040 Uiso 1 1 calc R
C15 C -0.3218(3) 0.0299(3) 0.07785(19) 0.0319(6) Uani 1 1 d .
O16 O -0.9772(2) -0.2573(3) -0.47485(17) 0.0607(7) Uani 1 1 d .
C17 C -0.5272(3) -0.2548(3) -0.6572(2) 0.0326(6) Uani 1 1 d .
H17 H -0.4684 -0.2698 -0.6977 0.039 Uiso 1 1 calc R
C18 C -0.6438(3) -0.1557(3) -0.57032(18) 0.0285(5) Uani 1 1 d .
C19 C -0.3341(3) -0.1450(3) -0.11006(19) 0.0359(6) Uani 1 1 d .
H19A H -0.3181 -0.0566 -0.1240 0.043 Uiso 1 1 calc R
H19B H -0.2901 -0.1978 -0.1496 0.043 Uiso 1 1 calc R
C20 C -0.7075(3) -0.0531(3) -0.5230(2) 0.0365(6) Uani 1 1 d .
H20A H -0.6579 0.0260 -0.5259 0.055 Uiso 1 1 calc R
H20B H -0.6931 -0.0748 -0.4548 0.055 Uiso 1 1 calc R
H20C H -0.8125 -0.0445 -0.5579 0.055 Uiso 1 1 calc R
C21 C -0.2574(3) -0.3149(3) 0.0225(2) 0.0412(7) Uani 1 1 d .
H21A H -0.2108 -0.3296 0.0924 0.062 Uiso 1 1 calc R
H21B H -0.2041 -0.3607 -0.0143 0.062 Uiso 1 1 calc R
H21C H -0.3592 -0.3441 0.0031 0.062 Uiso 1 1 calc R
O22 O -0.0255(2) -0.1221(3) -0.03403(18) 0.0649(8) Uani 1 1 d .
C23 C -0.7588(3) -0.3429(3) -0.50679(19) 0.0293(6) Uani 1 1 d .
C24 C -0.9135(3) -0.2796(3) -0.5340(2) 0.0362(6) Uani 1 1 d .
C25 C -0.6793(3) -0.3279(3) -0.39388(19) 0.0314(6) Uani 1 1 d .
H25A H -0.6828 -0.2390 -0.3759 0.038 Uiso 1 1 calc R
H25B H -0.7329 -0.3770 -0.3581 0.038 Uiso 1 1 calc R
C26 C -0.2546(3) -0.1719(3) 0.00070(19) 0.0311(6) Uani 1 1 d .
C27 C -0.4620(3) -0.0496(3) 0.1562(2) 0.0346(6) Uani 1 1 d .
H27 H -0.5249 -0.0553 0.1950 0.041 Uiso 1 1 calc R
C28 C -0.4164(3) -0.1501(3) 0.11346(19) 0.0311(6) Uani 1 1 d .
H28 H -0.4413 -0.2354 0.1170 0.037 Uiso 1 1 calc R
C29 C -0.5913(3) -0.0766(3) -0.1754(2) 0.0326(6) Uani 1 1 d .
C30 C -0.2381(4) 0.1234(3) 0.0358(3) 0.0467(8) Uani 1 1 d .
H30A H -0.2386 0.2054 0.0658 0.070 Uiso 1 1 calc R
H30B H -0.2852 0.1298 -0.0348 0.070 Uiso 1 1 calc R
H30C H -0.1368 0.0950 0.0495 0.070 Uiso 1 1 calc R
C31 C -0.0883(3) -0.1375(3) 0.0266(2) 0.0403(7) Uani 1 1 d .
C32 C -0.1478(3) -0.2738(3) -0.2954(2) 0.0468(8) Uani 1 1 d .
H32A H -0.1466 -0.2498 -0.3605 0.070 Uiso 1 1 calc R
H32B H -0.0604 -0.3235 -0.2629 0.070 Uiso 1 1 calc R
H32C H -0.1485 -0.1986 -0.2570 0.070 Uiso 1 1 calc R
C33 C -0.7847(3) -0.4840(3) -0.5343(2) 0.0368(6) Uani 1 1 d .
H33A H -0.8233 -0.4924 -0.6054 0.055 Uiso 1 1 calc R
H33B H -0.8552 -0.5187 -0.5051 0.055 Uiso 1 1 calc R
H33C H -0.6917 -0.5293 -0.5097 0.055 Uiso 1 1 calc R
C34 C -1.1169(3) -0.1997(4) -0.6652(3) 0.0554(10) Uani 1 1 d .
H34A H -1.1840 -0.2455 -0.6388 0.083 Uiso 1 1 calc R
H34B H -1.1545 -0.2014 -0.7366 0.083 Uiso 1 1 calc R
H34C H -1.1092 -0.1130 -0.6425 0.083 Uiso 1 1 calc R
C35 C 0.1401(3) -0.1164(4) 0.1581(3) 0.0606(10) Uani 1 1 d .
H35A H 0.1832 -0.1655 0.1170 0.091 Uiso 1 1 calc R
H35B H 0.1811 -0.1440 0.2260 0.091 Uiso 1 1 calc R
H35C H 0.1624 -0.0278 0.1535 0.091 Uiso 1 1 calc R
C36 C -0.8505(4) -0.0419(4) -0.2568(3) 0.0652(11) Uani 1 1 d .
H36A H -0.8111 0.0305 -0.2816 0.098 Uiso 1 1 calc R
H36B H -0.8982 -0.0138 -0.2099 0.098 Uiso 1 1 calc R
H36C H -0.9223 -0.0848 -0.3111 0.098 Uiso 1 1 calc R

loop_
_atom_site_aniso_label
_atom_site_aniso_U_11
_atom_site_aniso_U_22
_atom_site_aniso_U_33
_atom_site_aniso_U_23
_atom_site_aniso_U_13
_atom_site_aniso_U_12
N1 0.0252(9) 0.0296(11) 0.0241(10) 0.0011(8) 0.0074(8) 0.0009(9)
N2 0.0268(10) 0.0310(12) 0.0255(11) -0.0007(8) 0.0068(8) -0.0014(9)
O3 0.0304(9) 0.0367(11) 0.0607(13) 0.0003(10) 0.0004(9) 0.0003(9)
O4 0.0296(9) 0.0504(12) 0.0322(10) -0.0013(9) 0.0068(7) 0.0073(9)
O5 0.0491(12) 0.0309(11) 0.0584(14) -0.0009(10) 0.0121(10) -0.0026(10)
N6 0.0311(10) 0.0324(12) 0.0325(12) 0.0025(10) 0.0126(9) -0.0009(10)
O7 0.0461(11) 0.0336(11) 0.0339(10) -0.0002(9) 0.0101(8) -0.0016(9)
C8 0.0316(12) 0.0268(13) 0.0323(14) 0.0006(11) 0.0116(11) 0.0054(11)
N9 0.0361(12) 0.0334(13) 0.0366(13) -0.0029(10) 0.0146(10) 0.0005(10)
O10 0.0325(9) 0.0389(11) 0.0374(10) -0.0015(9) 0.0060(8) 0.0008(8)
O11 0.0309(9) 0.0662(15) 0.0342(11) -0.0025(10) 0.0024(8) 0.0011(10)
C12 0.0364(14) 0.0331(15) 0.0232(12) 0.0001(11) 0.0094(11) 0.0007(12)
N13 0.0332(11) 0.0268(12) 0.0296(11) 0.0015(9) 0.0072(9) 0.0018(9)
N14 0.0317(11) 0.0339(12) 0.0337(12) 0.0006(10) 0.0082(9) -0.0031(10)
C15 0.0329(13) 0.0321(14) 0.0296(13) -0.0007(11) 0.0083(11) -0.0032(11)
O16 0.0420(12) 0.103(2) 0.0432(13) 0.0073(13) 0.0224(11) 0.0223(14)
C17 0.0289(12) 0.0373(15) 0.0330(14) 0.0028(11) 0.0120(10) 0.0069(12)
C18 0.0304(12) 0.0303(14) 0.0238(12) 0.0000(10) 0.0071(9) -0.0022(11)
C19 0.0301(12) 0.0503(18) 0.0267(13) -0.0032(12) 0.0081(10) -0.0012(13)
C20 0.0443(15) 0.0322(15) 0.0342(15) -0.0028(11) 0.0142(12) -0.0006(13)
C21 0.0420(16) 0.0381(16) 0.0399(17) -0.0043(13) 0.0081(13) 0.0093(13)
O22 0.0356(11) 0.115(2) 0.0479(14) -0.0115(15) 0.0181(10) -0.0036(14)
C23 0.0297(12) 0.0314(14) 0.0290(13) 0.0020(11) 0.0124(10) 0.0031(11)
C24 0.0299(12) 0.0456(17) 0.0335(14) -0.0001(12) 0.0105(11) -0.0009(12)
C25 0.0351(13) 0.0339(14) 0.0279(13) 0.0015(10) 0.0138(11) 0.0020(11)
C26 0.0259(12) 0.0399(15) 0.0276(13) -0.0044(11) 0.0085(10) 0.0017(11)
C27 0.0326(13) 0.0400(16) 0.0332(14) 0.0008(12) 0.0134(11) -0.0001(12)
C28 0.0319(12) 0.0297(14) 0.0308(13) 0.0039(11) 0.0085(10) -0.0009(11)
C29 0.0326(13) 0.0348(16) 0.0285(14) -0.0027(11) 0.0071(11) -0.0017(11)
C30 0.0544(18) 0.0381(17) 0.0563(19) 0.0012(14) 0.0299(16) -0.0069(15)
C31 0.0286(12) 0.0543(19) 0.0379(15) -0.0101(14) 0.0103(11) 0.0036(14)
C32 0.0354(14) 0.058(2) 0.0471(18) -0.0030(15) 0.0128(13) -0.0054(15)
C33 0.0365(14) 0.0328(15) 0.0414(15) -0.0016(12) 0.0126(12) -0.0091(12)
C34 0.0358(16) 0.076(3) 0.0471(19) -0.0020(17) 0.0035(14) 0.0198(16)
C35 0.0271(14) 0.089(3) 0.056(2) -0.012(2) -0.0011(13) -0.0015(17)
C36 0.0378(16) 0.049(2) 0.091(3) -0.008(2) -0.0050(17) 0.0055(17)

loop_
_atom_type_symbol
_atom_type_description
_atom_type_scat_dispersion_real
_atom_type_scat_dispersion_imag
_atom_type_scat_source
C C 0.0033 0.0016 'International Tables Vol C Tables 4.2.6.8 and 6.1.1.4'
H H 0.0000 0.0000 'International Tables Vol C Tables 4.2.6.8 and 6.1.1.4'
N N 0.0061 0.0033 'International Tables Vol C Tables 4.2.6.8 and 6.1.1.4'
O O 0.0106 0.0060 'International Tables Vol C Tables 4.2.6.8 and 6.1.1.4'

loop_
_geom_angle_atom_site_label_1
_geom_angle_atom_site_label_2
_geom_angle_atom_site_label_3
_geom_angle
C18 N1 C8 106.9(2)
C18 N1 C23 126.8(2)
C8 N1 C23 126.3(2)
C15 N2 C28 106.8(2)
C15 N2 C26 127.3(2)
C28 N2 C26 125.7(2)
C29 O3 C36 116.6(2)
C24 O4 C34 116.3(2)
C18 N6 C17 106.1(2)
C17 C8 N1 106.1(2)
C17 C8 H8 126.9
N1 C8 H8 126.9
C15 N9 C27 105.7(2)
C12 O10 C32 115.3(2)
C31 O11 C35 116.3(2)
O7 C12 N13 127.3(3)
O7 C12 O10 123.3(3)
N13 C12 O10 109.4(2)
C12 N13 C25 121.5(2)
C12 N13 H13 119.2
C25 N13 H13 119.2
C29 N14 C19 120.9(3)
C29 N14 H14 119.6
C19 N14 H14 119.6
N9 C15 N2 111.0(2)
N9 C15 C30 123.8(3)
N2 C15 C30 125.3(3)
C8 C17 N6 110.1(2)
C8 C17 H17 125.0
N6 C17 H17 125.0
N6 C18 N1 110.9(2)
N6 C18 C20 124.7(2)
N1 C18 C20 124.4(2)
N14 C19 C26 112.8(2)
N14 C19 H19A 109.0
C26 C19 H19A 109.0
N14 C19 H19B 109.0
C26 C19 H19B 109.0
H19A C19 H19B 107.8
C18 C20 H20A 109.5
C18 C20 H20B 109.5
H20A C20 H20B 109.5
C18 C20 H20C 109.5
H20A C20 H20C 109.5
H20B C20 H20C 109.5
C26 C21 H21A 109.5
C26 C21 H21B 109.5
H21A C21 H21B 109.5
C26 C21 H21C 109.5
H21A C21 H21C 109.5
H21B C21 H21C 109.5
N1 C23 C33 110.0(2)
N1 C23 C24 109.5(2)
C33 C23 C24 107.0(2)
N1 C23 C25 110.9(2)
C33 C23 C25 110.4(2)
C24 C23 C25 109.0(2)
O16 C24 O4 124.4(3)
O16 C24 C23 123.7(3)
O4 C24 C23 111.8(2)
N13 C25 C23 113.2(2)
N13 C25 H25A 108.9
C23 C25 H25A 108.9
N13 C25 H25B 108.9
C23 C25 H25B 108.9
H25A C25 H25B 107.8
N2 C26 C21 109.9(2)
N2 C26 C19 110.8(2)
C21 C26 C19 110.6(2)
N2 C26 C31 110.7(2)
C21 C26 C31 105.3(2)
C19 C26 C31 109.3(2)
C28 C27 N9 110.9(2)
C28 C27 H27 124.6
N9 C27 H27 124.6
C27 C28 N2 105.6(2)
C27 C28 H28 127.2
N2 C28 H28 127.2
O5 C29 N14 127.5(3)
O5 C29 O3 123.4(3)
N14 C29 O3 109.1(2)
C15 C30 H30A 109.5
C15 C30 H30B 109.5
H30A C30 H30B 109.5
C15 C30 H30C 109.5
H30A C30 H30C 109.5
H30B C30 H30C 109.5
O22 C31 O11 124.5(3)
O22 C31 C26 124.0(3)
O11 C31 C26 111.4(2)
O10 C32 H32A 109.5
O10 C32 H32B 109.5
H32A C32 H32B 109.5
O10 C32 H32C 109.5
H32A C32 H32C 109.5
H32B C32 H32C 109.5
C23 C33 H33A 109.5
C23 C33 H33B 109.5
H33A C33 H33B 109.5
C23 C33 H33C 109.5
H33A C33 H33C 109.5
H33B C33 H33C 109.5
O4 C34 H34A 109.5
O4 C34 H34B 109.5
H34A C34 H34B 109.5
O4 C34 H34C 109.5
H34A C34 H34C 109.5
H34B C34 H34C 109.5
O11 C35 H35A 109.5
O11 C35 H35B 109.5
H35A C35 H35B 109.5
O11 C35 H35C 109.5
H35A C35 H35C 109.5
H35B C35 H35C 109.5
O3 C36 H36A 109.5
O3 C36 H36B 109.5
H36A C36 H36B 109.5
O3 C36 H36C 109.5
H36A C36 H36C 109.5
H36B C36 H36C 109.5

loop_
_geom_bond_atom_site_label_1
_geom_bond_atom_site_label_2
_geom_bond_distance
N1 C18 1.370(3)
N1 C8 1.385(3)
N1 C23 1.472(3)
N2 C15 1.373(4)
N2 C28 1.385(3)
N2 C26 1.475(3)
O3 C29 1.363(3)
O3 C36 1.430(4)
O4 C24 1.332(3)
O4 C34 1.446(4)
O5 C29 1.211(4)
N6 C18 1.320(3)
N6 C17 1.382(4)
O7 C12 1.210(4)
C8 C17 1.356(4)
C8 H8 0.9300
N9 C15 1.317(4)
N9 C27 1.374(4)
O10 C12 1.365(3)
O10 C32 1.439(4)
O11 C31 1.332(3)
O11 C35 1.456(3)
C12 N13 1.346(4)
N13 C25 1.441(3)
N13 H13 0.8600
N14 C29 1.332(4)
N14 C19 1.443(3)
N14 H14 0.8600
C15 C30 1.496(4)
O16 C24 1.200(4)
C17 H17 0.9300
C18 C20 1.492(4)
C19 C26 1.535(4)
C19 H19A 0.9700
C19 H19B 0.9700
C20 H20A 0.9600
C20 H20B 0.9600
C20 H20C 0.9600
C21 C26 1.534(4)
C21 H21A 0.9600
C21 H21B 0.9600
C21 H21C 0.9600
O22 C31 1.200(4)
C23 C33 1.529(4)
C23 C24 1.536(4)
C23 C25 1.544(4)
C25 H25A 0.9700
C25 H25B 0.9700
C26 C31 1.536(4)
C27 C28 1.353(4)
C27 H27 0.9300
C28 H28 0.9300
C30 H30A 0.9600
C30 H30B 0.9600
C30 H30C 0.9600
C32 H32A 0.9600
C32 H32B 0.9600
C32 H32C 0.9600
C33 H33A 0.9600
C33 H33B 0.9600
C33 H33C 0.9600
C34 H34A 0.9600
C34 H34B 0.9600
C34 H34C 0.9600
C35 H35A 0.9600
C35 H35B 0.9600
C35 H35C 0.9600
C36 H36A 0.9600
C36 H36B 0.9600
C36 H36C 0.9600
